data_2016634
loop_
_publ_author_name
'Janczak, Jan'
'Perp\'etuo, Genivaldo Julio'

_publ_section_title
;
 Hydrogen-bonded networks in crystals of
 1-(diaminomethylene)thiouron-1-ium perchlorate, hydrogen sulfate,
 dihydrogen phosphate and dihydrogen arsenate
;
_journal_coeditor_code GA3088
_journal_issue 6
_journal_name_full 'Acta Crystallographica Section C'
_journal_page_first o330
_journal_page_last o334
_journal_paper_doi 10.1107/S0108270108013504
_journal_volume 64
_journal_year 2008
_chemical_formula_iupac 'C2 H7 N4 S +, H O4 S-'
_chemical_formula_moiety 'C2 H7 N4 S +, H O4 S -'
_chemical_formula_sum 'C2 H8 N4 O4 S2'
_chemical_formula_weight 216.24
_chemical_name_systematic
;
1-(diaminomethylene)thiouron-1-ium hydrogen sulfate
;
_space_group_IT_number 2
_symmetry_cell_setting triclinic
_symmetry_space_group_name_Hall '-P 1'
_symmetry_space_group_name_H-M 'P -1'
_atom_sites_solution_hydrogens difmap
_atom_sites_solution_primary direct
_atom_sites_solution_secondary difmap
_audit_creation_method SHELXL-97
_cell_angle_alpha 60.880(10)
_cell_angle_beta 65.990(10)
_cell_angle_gamma 87.54(2)
_cell_formula_units_Z 2
_cell_length_a 7.8371(11)
_cell_length_b 8.103(2)
_cell_length_c 8.104(2)
_cell_measurement_reflns_used 1225
_cell_measurement_temperature 295(2)
_cell_measurement_theta_max 27.89
_cell_measurement_theta_min 3.21
_cell_volume 402.86(17)
_computing_cell_refinement
;
CrysAlis CCD (Oxford Diffraction Poland, 2005)
;
_computing_data_collection
;
CrysAlis CCD (Oxford Diffraction Poland, 2005)
;
_computing_data_reduction
;
CrysAlis Red (Oxford Diffraction Poland, 2005)
;
_computing_molecular_graphics
;
DIAMOND (Brandenburg & Putz, 2006)
;
_computing_publication_material 'SHELXL97 (Sheldrick, 2008)'
_computing_structure_refinement 'SHELXL97 (Sheldrick, 2008)'
_computing_structure_solution 'SHELXS97 (Sheldrick, 2008)'
_diffrn_ambient_temperature 295(2)
_diffrn_detector_area_resol_mean '1024x1024 with blocks 2x2'
_diffrn_measured_fraction_theta_full 0.991
_diffrn_measured_fraction_theta_max 0.991
_diffrn_measurement_device_type 'Kuma KM-4 diffractometer with CCD area detector'
_diffrn_measurement_method \w-scan
_diffrn_radiation_monochromator graphite
_diffrn_radiation_source 'fine-focus sealed tube'
_diffrn_radiation_type MoK\a
_diffrn_radiation_wavelength 0.71073
_diffrn_reflns_av_R_equivalents 0.0050
_diffrn_reflns_av_sigmaI/netI 0.0088
_diffrn_reflns_limit_h_max 10
_diffrn_reflns_limit_h_min -10
_diffrn_reflns_limit_k_max 10
_diffrn_reflns_limit_k_min -10
_diffrn_reflns_limit_l_max 10
_diffrn_reflns_limit_l_min -10
_diffrn_reflns_number 4199
_diffrn_reflns_theta_full 27.89
_diffrn_reflns_theta_max 27.89
_diffrn_reflns_theta_min 3.21
_exptl_absorpt_coefficient_mu 0.646
_exptl_absorpt_correction_T_max 0.8710
_exptl_absorpt_correction_T_min 0.7961
_exptl_absorpt_correction_type analytical
_exptl_absorpt_process_details
;
(face-indexed; SHELXTL; Sheldrick, 2008)
;
_exptl_crystal_colour colourless
_exptl_crystal_density_diffrn 1.783
_exptl_crystal_density_meas 1.78
_exptl_crystal_density_method flotation
_exptl_crystal_description paralellepiped
_exptl_crystal_F_000 224
_exptl_crystal_size_max 0.37
_exptl_crystal_size_mid 0.27
_exptl_crystal_size_min 0.22
_refine_diff_density_max 0.518
_refine_diff_density_min -0.493
_refine_ls_extinction_coef 0.101(6)
_refine_ls_extinction_expression Fc^*^=kFc[1+0.001xFc^2^\l^3^/sin(2\q)]^-1/4^
_refine_ls_extinction_method SHELXL97
_refine_ls_goodness_of_fit_ref 1.005
_refine_ls_hydrogen_treatment refall
_refine_ls_matrix_type full
_refine_ls_number_parameters 134
_refine_ls_number_reflns 1917
_refine_ls_number_restraints 0
_refine_ls_restrained_S_all 1.005
_refine_ls_R_factor_all 0.0312
_refine_ls_R_factor_gt 0.0286
_refine_ls_shift/su_max 0.001
_refine_ls_shift/su_mean 0.000
_refine_ls_structure_factor_coef Fsqd
_refine_ls_weighting_details 'calc w=1/[\s^2^(Fo^2^)+(0.0341P)^2^+0.2478P] where P=(Fo^2^+2Fc^2^)/3'
_refine_ls_weighting_scheme calc
_refine_ls_wR_factor_gt 0.0681
_refine_ls_wR_factor_ref 0.0703
_reflns_number_gt 1731
_reflns_number_total 1917
_reflns_threshold_expression I>2\s(I)
_cod_data_source_file ga3088.cif
_cod_data_source_block Ib
_cod_original_cell_volume 402.85(17)
_cod_database_code 2016634
_cod_database_fobs_code 2016634

loop_
_symmetry_equiv_pos_as_xyz
'x, y, z'
'-x, -y, -z'

loop_
_atom_site_type_symbol
_atom_site_label
_atom_site_fract_x
_atom_site_fract_y
_atom_site_fract_z
_atom_site_U_iso_or_equiv
_atom_site_adp_type
_atom_site_calc_flag
_atom_site_occupancy
S S2 0.76851(5) 0.01455(5) 0.33072(6) 0.02512(12) Uani d 1
O O1 0.69633(16) 0.19365(15) 0.28570(19) 0.0336(3) Uani d 1
O O2 0.97036(17) 0.04752(19) 0.2646(2) 0.0451(3) Uani d 1
O O3 0.68035(18) -0.11706(16) 0.57480(18) 0.0335(3) Uani d 1
H H3 0.561(4) -0.161(4) 0.628(4) 0.059(7) Uiso d 1
O O4 0.7104(2) -0.08542(19) 0.2500(2) 0.0449(3) Uani d 1
S S1 0.45743(6) 0.60771(7) 0.16711(9) 0.04241(15) Uani d 1
N N1 0.11009(18) 0.70288(18) 0.2241(2) 0.0263(3) Uani d 1
H H1 0.046(3) 0.789(3) 0.225(3) 0.032(5) Uiso d 1
C C1 0.2893(2) 0.7335(2) 0.2114(2) 0.0250(3) Uani d 1
C C2 0.0226(2) 0.5553(2) 0.2314(2) 0.0249(3) Uani d 1
N N2 0.3173(2) 0.8791(2) 0.2346(3) 0.0368(3) Uani d 1
H H21 0.234(3) 0.943(3) 0.258(3) 0.039(5) Uiso d 1
H H22 0.433(3) 0.908(3) 0.217(3) 0.046(6) Uiso d 1
N N3 -0.1488(2) 0.5632(2) 0.2417(3) 0.0385(3) Uani d 1
H H31 -0.206(3) 0.467(3) 0.252(3) 0.048(6) Uiso d 1
H H32 -0.204(3) 0.654(3) 0.248(3) 0.045(6) Uiso d 1
N N4 0.1035(2) 0.4111(2) 0.2324(3) 0.0373(3) Uani d 1
H H41 0.225(3) 0.415(3) 0.218(3) 0.048(6) Uiso d 1
H H42 0.042(3) 0.324(4) 0.237(4) 0.055(6) Uiso d 1

loop_
_atom_site_aniso_label
_atom_site_aniso_U_11
_atom_site_aniso_U_22
_atom_site_aniso_U_33
_atom_site_aniso_U_12
_atom_site_aniso_U_13
_atom_site_aniso_U_23
S2 0.02383(19) 0.02176(18) 0.0340(2) 0.00638(13) -0.01303(15) -0.01719(15)
O1 0.0596(8) 0.0404(7) 0.0520(7) 0.0089(6) -0.0284(6) -0.0327(6)
O2 0.0339(6) 0.0436(7) 0.0509(8) 0.0089(5) -0.0153(5) -0.0252(6)
O3 0.0342(6) 0.0304(6) 0.0340(6) 0.0061(5) -0.0183(5) -0.0127(5)
O4 0.0344(6) 0.0221(5) 0.0444(6) 0.0095(4) -0.0183(5) -0.0168(5)
S1 0.0387(2) 0.0433(3) 0.0631(3) 0.01779(18) -0.0243(2) -0.0427(2)
N1 0.0255(6) 0.0238(6) 0.0364(7) 0.0093(5) -0.0153(5) -0.0192(5)
C1 0.0263(7) 0.0242(6) 0.0276(7) 0.0040(5) -0.0124(5) -0.0149(6)
C2 0.0260(7) 0.0243(6) 0.0245(6) 0.0035(5) -0.0121(5) -0.0117(5)
N2 0.0350(7) 0.0357(7) 0.0558(9) 0.0098(6) -0.0214(7) -0.0337(7)
N3 0.0313(7) 0.0357(7) 0.0583(9) 0.0085(6) -0.0254(7) -0.0266(7)
N4 0.0359(7) 0.0336(7) 0.0566(10) 0.0093(6) -0.0270(7) -0.0288(7)

loop_
_atom_type_symbol
_atom_type_description
_atom_type_scat_dispersion_real
_atom_type_scat_dispersion_imag
_atom_type_scat_source
C C 0.0033 0.0016 'International Tables Vol C Tables 4.2.6.8 and 6.1.1.4'
H H 0.0000 0.0000 'International Tables Vol C Tables 4.2.6.8 and 6.1.1.4'
N N 0.0061 0.0033 'International Tables Vol C Tables 4.2.6.8 and 6.1.1.4'
O O 0.0106 0.0060 'International Tables Vol C Tables 4.2.6.8 and 6.1.1.4'
S S 0.1246 0.1234 'International Tables Vol C Tables 4.2.6.8 and 6.1.1.4'

loop_
_geom_angle_atom_site_label_1
_geom_angle_atom_site_label_2
_geom_angle_atom_site_label_3
_geom_angle
C2 N1 C1 129.74(13)
C2 N1 H1 114.9(13)
C1 N1 H1 115.3(13)
N2 C1 N1 112.97(14)
N2 C1 S1 121.75(12)
N1 C1 S1 125.27(11)
N4 C2 N3 121.22(15)
N4 C2 N1 121.83(14)
N3 C2 N1 116.94(14)
C1 N2 H21 123.1(15)
C1 N2 H22 115.2(14)
H21 N2 H22 122(2)
C2 N3 H31 116.9(15)
C2 N3 H32 121.3(15)
H31 N3 H32 121(2)
C2 N4 H41 118.1(14)
C2 N4 H42 117.7(15)
H41 N4 H42 124(2)
O2 S2 O4 113.95(9)
O2 S2 O1 111.09(8)
O1 S2 O4 111.90(8)
O2 S2 O3 104.43(9)
O4 S2 O3 108.00(8)
O1 S2 O3 106.90(8)
S2 O3 H3 111.5(14)

loop_
_geom_bond_atom_site_label_1
_geom_bond_atom_site_label_2
_geom_bond_distance
S1 C1 1.6615(16)
N1 C2 1.3685(19)
N1 C1 1.3902(18)
N1 H1 0.84(2)
C1 N2 1.3212(19)
C2 N4 1.303(2)
C2 N3 1.313(2)
N2 H21 0.83(2)
N2 H22 0.89(2)
N3 H31 0.87(2)
N3 H32 0.85(2)
N4 H41 0.91(2)
N4 H42 0.84(2)
S2 O2 1.4380(13)
S2 O4 1.4427(12)
S2 O1 1.4633(11)
S2 O3 1.5571(15)
O3 H3 0.84(2)

loop_
_geom_hbond_atom_site_label_D
_geom_hbond_atom_site_label_H
_geom_hbond_atom_site_label_A
_geom_hbond_site_symmetry_A
_geom_hbond_distance_DH
_geom_hbond_distance_HA
_geom_hbond_distance_DA
_geom_hbond_angle_DHA
_geom_hbond_publ_flag
O3 H3 O1 2_656 0.86(3) 1.83(3) 2.6714(19) 166(2) y
N1 H1 O2 1_465 0.84(2) 2.29(2) 3.073(2) 155.2(17) y
N2 H21 O2 1_465 0.83(2) 2.19(2) 2.963(2) 154.0(19) y
N2 H22 O4 1_565 0.89(2) 2.30(2) 3.164(2) 166(2) y
N3 H31 O1 1_455 0.87(2) 2.23(2) 3.080(2) 168(2) y
N3 H32 O4 1_465 0.85(2) 2.19(2) 3.031(2) 168(2) y
N4 H41 S1 . 0.92(2) 2.22(2) 2.9798(18) 140.4(19) y
N4 H41 O3 2_656 0.92(2) 2.47(2) 3.029(2) 119.6(17) y
N4 H42 O2 1_455 0.85(3) 2.22(3) 3.021(2) 159(2) y

loop_
_cod_related_entry_id
_cod_related_entry_database
_cod_related_entry_code
1 ChemSpider 30654105
